data_4123536
loop_
_publ_author_name
'Kim, Yeong-Eun'
'Oh, Seohee'
'Kim, Seji'
'Kim, Onnuri'
'Kim, Jin'
'Han, Sang Woo'
'Lee, Yunho'

_publ_section_title
;
 Phosphinite-Ni(0) Mediated Formation of a Phosphide-Ni(II)-OCOOMe Species
 via Uncommon Metal-Ligand Cooperation.
;
_journal_issue 13
_journal_name_full 'Journal of the American Chemical Society'
_journal_page_first 4280
_journal_page_last 4283
_journal_paper_doi 10.1021/ja513112r
_journal_volume 137
_journal_year 2015
_chemical_formula_moiety 'C31 H41 Ni O2 P3'
_chemical_formula_sum 'C31 H41 Ni O2 P3'
_chemical_formula_weight 597.26
_chemical_name_common (PPOPhP)Ni(CO)
_chemical_name_systematic
; 
 ? 
;
_space_group_IT_number 2
_symmetry_cell_setting triclinic
_symmetry_space_group_name_Hall '-P 1'
_symmetry_space_group_name_H-M 'P -1'
_atom_sites_solution_hydrogens geom
_atom_sites_solution_primary direct
_atom_sites_solution_secondary difmap
_audit_creation_method SHELXL-97
_cell_angle_alpha 95.613(3)
_cell_angle_beta 95.551(3)
_cell_angle_gamma 95.189(3)
_cell_formula_units_Z 2
_cell_length_a 9.3780(4)
_cell_length_b 12.5499(6)
_cell_length_c 13.2723(6)
_cell_measurement_reflns_used 22559
_cell_measurement_temperature 120(2)
_cell_measurement_theta_max 26.00
_cell_measurement_theta_min 1.55
_cell_volume 1539.39(12)
_computing_cell_refinement 'Bruker SMART'
_computing_data_collection 'Bruker SMART'
_computing_data_reduction 'Bruker SAINT'
_computing_molecular_graphics 'Bruker SHELXTL'
_computing_publication_material 'Bruker SHELXTL'
_computing_structure_refinement 'SHELXL-97 (Sheldrick, 2008)'
_computing_structure_solution 'SHELXS-97 (Sheldrick, 2008)'
_diffrn_ambient_temperature 120(2)
_diffrn_measured_fraction_theta_full 0.988
_diffrn_measured_fraction_theta_max 0.988
_diffrn_measurement_device_type 'CCD area detector'
_diffrn_measurement_method 'phi and omega scans'
_diffrn_radiation_monochromator graphite
_diffrn_radiation_source 'fine-focus sealed tube'
_diffrn_radiation_type MoK\a
_diffrn_radiation_wavelength 0.71073
_diffrn_reflns_av_R_equivalents 0.0680
_diffrn_reflns_av_sigmaI/netI 0.0699
_diffrn_reflns_limit_h_max 11
_diffrn_reflns_limit_h_min -11
_diffrn_reflns_limit_k_max 15
_diffrn_reflns_limit_k_min -15
_diffrn_reflns_limit_l_max 16
_diffrn_reflns_limit_l_min -16
_diffrn_reflns_number 22559
_diffrn_reflns_theta_full 26.00
_diffrn_reflns_theta_max 26.00
_diffrn_reflns_theta_min 1.55
_exptl_absorpt_coefficient_mu 0.812
_exptl_absorpt_correction_T_max 0.9305
_exptl_absorpt_correction_T_min 0.8677
_exptl_absorpt_correction_type multi-scan
_exptl_absorpt_process_details SADABS
_exptl_crystal_colour orange
_exptl_crystal_density_diffrn 1.289
_exptl_crystal_density_meas ?
_exptl_crystal_density_method 'not measured'
_exptl_crystal_description platy
_exptl_crystal_F_000 632
_exptl_crystal_size_max 0.18
_exptl_crystal_size_mid 0.12
_exptl_crystal_size_min 0.09
_refine_diff_density_max 0.387
_refine_diff_density_min -0.538
_refine_diff_density_rms 0.089
_refine_ls_extinction_method none
_refine_ls_goodness_of_fit_ref 1.042
_refine_ls_hydrogen_treatment constr
_refine_ls_matrix_type full
_refine_ls_number_parameters 334
_refine_ls_number_reflns 5992
_refine_ls_number_restraints 0
_refine_ls_restrained_S_all 1.042
_refine_ls_R_factor_all 0.0695
_refine_ls_R_factor_gt 0.0445
_refine_ls_shift/su_max 0.004
_refine_ls_shift/su_mean 0.001
_refine_ls_structure_factor_coef Fsqd
_refine_ls_weighting_details 'calc w=1/[\s^2^(Fo^2^)+(0.0346P)^2^+1.5181P] where P=(Fo^2^+2Fc^2^)/3'
_refine_ls_weighting_scheme calc
_refine_ls_wR_factor_gt 0.0901
_refine_ls_wR_factor_ref 0.1074
_reflns_number_gt 4379
_reflns_number_total 5992
_reflns_threshold_expression >2sigma(I)
_cod_data_source_file ja513112r_si_002.cif
_cod_data_source_block 0189a-1
_cod_depositor_comments
;
The following automatic conversions were performed:

'_symmetry_cell_setting' value 'Triclinic' changed to 'triclinic'
according to
/usr/data/users/saulius/crontab/automatic-downloads/rss-feeds/ACS/lib/dictionaries/cif_core.dic
dictionary named 'cif_core.dic' version 2.4.2 from 2011-04-26.

'_exptl_crystal_density_meas' value 'not measured' was changed to '?'
- the value is perceived as not measured.

Automatic conversion script
Id: cif_fix_values 3105 2015-03-04 15:46:00Z robertas 

 Adding full bibliography for 4123534--4123539.cif.
;
_cod_original_sg_symbol_H-M P-1
_cod_database_code 4123536

loop_
_symmetry_equiv_pos_as_xyz
'x, y, z'
'-x, -y, -z'

loop_
_atom_site_label
_atom_site_type_symbol
_atom_site_fract_x
_atom_site_fract_y
_atom_site_fract_z
_atom_site_U_iso_or_equiv
_atom_site_adp_type
_atom_site_occupancy
_atom_site_symmetry_multiplicity
_atom_site_calc_flag
_atom_site_refinement_flags
Ni1 Ni 0.24691(4) 0.67117(3) 0.74540(3) 0.01748(12) Uani 1 1 d .
P2 P 0.45343(9) 0.60401(7) 0.73894(7) 0.0178(2) Uani 1 1 d .
P1 P 0.35523(9) 0.80406(7) 0.84299(6) 0.0177(2) Uani 1 1 d .
P3 P 0.16904(9) 0.78453(7) 0.64260(7) 0.0182(2) Uani 1 1 d .
O2 O 0.3123(2) 0.87592(17) 0.94695(16) 0.0202(5) Uani 1 1 d .
C1 C 0.1068(4) 0.5804(3) 0.7720(3) 0.0254(8) Uani 1 1 d .
O1 O 0.0122(3) 0.5212(2) 0.7900(2) 0.0457(8) Uani 1 1 d .
C4 C 0.0967(4) 0.8464(3) 1.1584(3) 0.0296(9) Uani 1 1 d .
H4A H 0.0448 0.8905 1.2009 0.036 Uiso 1 1 calc R
C2 C 0.2440(3) 0.8258(3) 1.0212(2) 0.0201(7) Uani 1 1 d .
C5 C 0.1035(4) 0.7387(3) 1.1736(3) 0.0312(9) Uani 1 1 d .
H5A H 0.0548 0.7084 1.2252 0.037 Uiso 1 1 calc R
C3 C 0.1653(3) 0.8896(3) 1.0815(3) 0.0243(8) Uani 1 1 d .
H3A H 0.1585 0.9627 1.0702 0.029 Uiso 1 1 calc R
C6 C 0.1825(4) 0.6767(3) 1.1123(3) 0.0306(9) Uani 1 1 d .
H6A H 0.1873 0.6031 1.1222 0.037 Uiso 1 1 calc R
C7 C 0.2545(4) 0.7190(3) 1.0369(3) 0.0252(8) Uani 1 1 d .
H7A H 0.3103 0.6758 0.9966 0.030 Uiso 1 1 calc R
C15 C 0.5785(3) 0.6770(3) 0.8442(2) 0.0193(7) Uani 1 1 d .
C16 C 0.7109(3) 0.6447(3) 0.8815(3) 0.0234(8) Uani 1 1 d .
H16A H 0.7411 0.5792 0.8528 0.028 Uiso 1 1 calc R
C13 C 0.4789(3) 1.0079(3) 0.7956(3) 0.0244(8) Uani 1 1 d .
H13A H 0.5366 1.0141 0.8592 0.029 Uiso 1 1 calc R
C8 C 0.3797(3) 0.9180(3) 0.7673(2) 0.0192(7) Uani 1 1 d .
C17 C 0.7985(4) 0.7068(3) 0.9597(3) 0.0284(9) Uani 1 1 d .
H17A H 0.8882 0.6839 0.9840 0.034 Uiso 1 1 calc R
C14 C 0.5364(3) 0.7741(3) 0.8883(2) 0.0191(7) Uani 1 1 d .
C9 C 0.2925(3) 0.9086(3) 0.6735(3) 0.0201(7) Uani 1 1 d .
C18 C 0.7554(4) 0.8019(3) 1.0024(3) 0.0274(8) Uani 1 1 d .
H18A H 0.8156 0.8441 1.0561 0.033 Uiso 1 1 calc R
C10 C 0.3095(3) 0.9908(3) 0.6102(3) 0.0248(8) Uani 1 1 d .
H10A H 0.2520 0.9858 0.5466 0.030 Uiso 1 1 calc R
C19 C 0.6254(3) 0.8362(3) 0.9675(3) 0.0238(8) Uani 1 1 d .
H19A H 0.5965 0.9017 0.9972 0.029 Uiso 1 1 calc R
C12 C 0.4944(4) 1.0886(3) 0.7318(3) 0.0318(9) Uani 1 1 d .
H12A H 0.5627 1.1495 0.7513 0.038 Uiso 1 1 calc R
C11 C 0.4095(4) 1.0795(3) 0.6394(3) 0.0304(9) Uani 1 1 d .
H11A H 0.4198 1.1345 0.5956 0.036 Uiso 1 1 calc R
C21 C 0.1426(3) 0.7630(3) 0.5009(2) 0.0240(8) Uani 1 1 d .
H21A H 0.1049 0.8282 0.4747 0.029 Uiso 1 1 calc R
C24 C -0.0081(3) 0.8302(3) 0.6725(3) 0.0224(8) Uani 1 1 d .
H24A H -0.0812 0.7663 0.6547 0.027 Uiso 1 1 calc R
C25 C -0.0073(4) 0.8629(3) 0.7866(3) 0.0310(9) Uani 1 1 d .
H25A H -0.1013 0.8858 0.8003 0.046 Uiso 1 1 calc R
H25B H 0.0677 0.9225 0.8084 0.046 Uiso 1 1 calc R
H25C H 0.0123 0.8014 0.8241 0.046 Uiso 1 1 calc R
C20 C 0.2832(4) 0.7447(3) 0.4565(3) 0.0308(9) Uani 1 1 d .
H20A H 0.2659 0.7343 0.3820 0.046 Uiso 1 1 calc R
H20B H 0.3207 0.6805 0.4813 0.046 Uiso 1 1 calc R
H20C H 0.3535 0.8074 0.4776 0.046 Uiso 1 1 calc R
C23 C -0.0610(4) 0.9194(3) 0.6124(3) 0.0340(9) Uani 1 1 d .
H23A H -0.1545 0.9370 0.6328 0.051 Uiso 1 1 calc R
H23B H -0.0711 0.8950 0.5394 0.051 Uiso 1 1 calc R
H23C H 0.0086 0.9835 0.6265 0.051 Uiso 1 1 calc R
C22 C 0.0304(4) 0.6666(3) 0.4696(3) 0.0401(10) Uani 1 1 d .
H22A H 0.0142 0.6541 0.3951 0.060 Uiso 1 1 calc R
H22B H -0.0601 0.6812 0.4969 0.060 Uiso 1 1 calc R
H22C H 0.0651 0.6026 0.4967 0.060 Uiso 1 1 calc R
C26 C 0.6011(3) 0.7379(3) 0.6200(3) 0.0259(8) Uani 1 1 d .
H26A H 0.6568 0.7455 0.5619 0.039 Uiso 1 1 calc R
H26B H 0.6591 0.7705 0.6826 0.039 Uiso 1 1 calc R
H26C H 0.5133 0.7742 0.6102 0.039 Uiso 1 1 calc R
C30 C 0.4596(3) 0.4611(3) 0.7613(3) 0.0234(8) Uani 1 1 d .
H30A H 0.5623 0.4448 0.7658 0.028 Uiso 1 1 calc R
C27 C 0.5603(3) 0.6181(3) 0.6282(3) 0.0219(8) Uani 1 1 d .
H27A H 0.4947 0.5897 0.5656 0.026 Uiso 1 1 calc R
C29 C 0.3995(4) 0.4389(3) 0.8610(3) 0.0339(9) Uani 1 1 d .
H29A H 0.4045 0.3629 0.8711 0.051 Uiso 1 1 calc R
H29B H 0.2991 0.4552 0.8580 0.051 Uiso 1 1 calc R
H29C H 0.4565 0.4842 0.9178 0.051 Uiso 1 1 calc R
C28 C 0.6951(4) 0.5573(3) 0.6256(3) 0.0304(9) Uani 1 1 d .
H28A H 0.7415 0.5706 0.5644 0.046 Uiso 1 1 calc R
H28B H 0.6673 0.4800 0.6247 0.046 Uiso 1 1 calc R
H28C H 0.7624 0.5825 0.6862 0.046 Uiso 1 1 calc R
C31 C 0.3750(4) 0.3883(3) 0.6717(3) 0.0337(9) Uani 1 1 d .
H31A H 0.3786 0.3128 0.6840 0.051 Uiso 1 1 calc R
H31B H 0.4178 0.4008 0.6089 0.051 Uiso 1 1 calc R
H31C H 0.2746 0.4048 0.6651 0.051 Uiso 1 1 calc R

loop_
_atom_site_aniso_label
_atom_site_aniso_U_11
_atom_site_aniso_U_22
_atom_site_aniso_U_33
_atom_site_aniso_U_23
_atom_site_aniso_U_13
_atom_site_aniso_U_12
Ni1 0.0149(2) 0.0178(2) 0.0195(2) 0.00205(17) 0.00107(17) 0.00162(16)
P2 0.0162(4) 0.0178(4) 0.0190(5) 0.0005(4) 0.0007(3) 0.0028(3)
P1 0.0174(4) 0.0179(4) 0.0179(5) 0.0011(4) 0.0026(3) 0.0029(3)
P3 0.0151(4) 0.0203(5) 0.0193(5) 0.0031(4) 0.0011(3) 0.0020(3)
O2 0.0235(12) 0.0195(12) 0.0180(13) 0.0002(10) 0.0071(10) 0.0016(10)
C1 0.0192(17) 0.0247(19) 0.034(2) 0.0055(16) 0.0022(15) 0.0082(15)
O1 0.0262(14) 0.0432(17) 0.070(2) 0.0204(15) 0.0087(14) -0.0041(13)
C4 0.0279(19) 0.038(2) 0.022(2) -0.0024(17) 0.0059(16) 0.0015(17)
C2 0.0167(16) 0.0252(19) 0.0180(18) 0.0021(14) 0.0015(14) 0.0005(14)
C5 0.0245(19) 0.046(2) 0.024(2) 0.0115(18) 0.0013(16) -0.0012(17)
C3 0.0220(18) 0.0240(19) 0.026(2) -0.0002(15) 0.0024(15) 0.0037(15)
C6 0.033(2) 0.029(2) 0.031(2) 0.0101(17) 0.0030(17) 0.0047(17)
C7 0.0273(19) 0.0247(19) 0.026(2) 0.0043(15) 0.0059(16) 0.0079(15)
C15 0.0181(16) 0.0215(18) 0.0190(18) 0.0051(14) 0.0029(14) 0.0014(14)
C16 0.0211(17) 0.0252(19) 0.025(2) 0.0028(15) 0.0023(15) 0.0061(14)
C13 0.0229(18) 0.0255(19) 0.024(2) 0.0020(15) 0.0003(15) -0.0007(15)
C8 0.0188(16) 0.0177(17) 0.0219(19) 0.0011(14) 0.0065(14) 0.0030(13)
C17 0.0196(17) 0.039(2) 0.026(2) 0.0076(17) -0.0029(15) 0.0048(16)
C14 0.0186(16) 0.0214(18) 0.0171(18) 0.0030(14) 0.0001(14) 0.0016(13)
C9 0.0178(16) 0.0199(17) 0.0239(19) 0.0029(14) 0.0044(14) 0.0059(13)
C18 0.0235(18) 0.034(2) 0.022(2) 0.0013(16) -0.0036(15) -0.0029(16)
C10 0.0231(18) 0.0245(19) 0.028(2) 0.0088(15) 0.0012(15) 0.0036(15)
C19 0.0229(17) 0.0259(19) 0.0210(19) -0.0012(15) 0.0011(15) -0.0006(15)
C12 0.033(2) 0.025(2) 0.035(2) 0.0044(17) 0.0025(17) -0.0079(16)
C11 0.032(2) 0.0237(19) 0.037(2) 0.0127(17) 0.0048(17) -0.0022(16)
C21 0.0219(17) 0.030(2) 0.0195(19) 0.0051(15) -0.0017(14) 0.0008(15)
C24 0.0169(16) 0.0239(18) 0.028(2) 0.0058(15) 0.0045(14) 0.0046(14)
C25 0.0270(19) 0.036(2) 0.034(2) 0.0077(17) 0.0094(17) 0.0133(17)
C20 0.0286(19) 0.043(2) 0.020(2) 0.0013(17) 0.0017(16) 0.0055(17)
C23 0.0258(19) 0.040(2) 0.041(2) 0.0130(19) 0.0067(17) 0.0154(17)
C22 0.038(2) 0.053(3) 0.024(2) 0.0004(19) -0.0015(18) -0.0151(19)
C26 0.0198(17) 0.032(2) 0.025(2) 0.0044(16) 0.0004(15) 0.0013(15)
C30 0.0209(17) 0.0231(18) 0.025(2) -0.0014(15) -0.0003(15) 0.0052(14)
C27 0.0188(17) 0.0265(19) 0.0201(19) -0.0001(15) 0.0023(14) 0.0036(14)
C29 0.040(2) 0.031(2) 0.032(2) 0.0097(17) 0.0025(18) 0.0029(17)
C28 0.0263(19) 0.034(2) 0.033(2) 0.0013(17) 0.0086(17) 0.0122(16)
C31 0.039(2) 0.0202(19) 0.040(2) -0.0016(17) -0.0008(18) 0.0009(16)

loop_
_atom_type_symbol
_atom_type_description
_atom_type_scat_dispersion_real
_atom_type_scat_dispersion_imag
_atom_type_scat_source
C C 0.0033 0.0016 'International Tables Vol C Tables 4.2.6.8 and 6.1.1.4'
H H 0.0000 0.0000 'International Tables Vol C Tables 4.2.6.8 and 6.1.1.4'
O O 0.0106 0.0060 'International Tables Vol C Tables 4.2.6.8 and 6.1.1.4'
P P 0.1023 0.0942 'International Tables Vol C Tables 4.2.6.8 and 6.1.1.4'
Ni Ni 0.3393 1.1124 'International Tables Vol C Tables 4.2.6.8 and 6.1.1.4'

loop_
_geom_angle_atom_site_label_1
_geom_angle_atom_site_label_2
_geom_angle_atom_site_label_3
_geom_angle
C1 Ni1 P1 127.53(12)
C1 Ni1 P2 114.33(11)
P1 Ni1 P2 88.49(3)
C1 Ni1 P3 111.49(11)
P1 Ni1 P3 88.63(3)
P2 Ni1 P3 123.64(4)
C15 P2 C30 103.51(14)
C15 P2 C27 101.32(15)
C30 P2 C27 103.65(15)
C15 P2 Ni1 107.00(11)
C30 P2 Ni1 117.53(11)
C27 P2 Ni1 121.35(11)
O2 P1 C14 100.34(13)
O2 P1 C8 96.15(13)
C14 P1 C8 106.12(14)
O2 P1 Ni1 133.20(9)
C14 P1 Ni1 110.07(11)
C8 P1 Ni1 107.98(11)
C9 P3 C21 105.17(15)
C9 P3 C24 102.69(15)
C21 P3 C24 101.48(15)
C9 P3 Ni1 105.79(10)
C21 P3 Ni1 126.70(12)
C24 P3 Ni1 112.51(11)
C2 O2 P1 120.9(2)
O1 C1 Ni1 179.0(3)
C3 C4 C5 120.3(3)
C7 C2 C3 120.6(3)
C7 C2 O2 123.2(3)
C3 C2 O2 116.2(3)
C6 C5 C4 118.8(4)
C4 C3 C2 119.7(3)
C7 C6 C5 121.7(3)
C6 C7 C2 118.8(3)
C16 C15 C14 118.3(3)
C16 C15 P2 125.6(3)
C14 C15 P2 116.2(2)
C17 C16 C15 121.0(3)
C12 C13 C8 120.7(3)
C13 C8 C9 120.0(3)
C13 C8 P1 124.5(3)
C9 C8 P1 115.5(2)
C18 C17 C16 120.0(3)
C19 C14 C15 120.4(3)
C19 C14 P1 124.1(3)
C15 C14 P1 115.3(2)
C10 C9 C8 118.5(3)
C10 C9 P3 125.3(3)
C8 C9 P3 116.2(2)
C17 C18 C19 120.6(3)
C11 C10 C9 120.6(3)
C18 C19 C14 119.8(3)
C11 C12 C13 119.4(3)
C12 C11 C10 120.7(3)
C20 C21 C22 110.9(3)
C20 C21 P3 111.5(2)
C22 C21 P3 108.1(2)
C25 C24 C23 109.8(3)
C25 C24 P3 111.1(2)
C23 C24 P3 115.6(2)
C29 C30 C31 110.4(3)
C29 C30 P2 111.2(2)
C31 C30 P2 109.8(2)
C28 C27 C26 109.7(3)
C28 C27 P2 117.0(2)
C26 C27 P2 109.3(2)

loop_
_geom_bond_atom_site_label_1
_geom_bond_atom_site_label_2
_geom_bond_distance
Ni1 C1 1.746(4)
Ni1 P1 2.1231(9)
Ni1 P2 2.1868(9)
Ni1 P3 2.1894(9)
P2 C15 1.845(3)
P2 C30 1.851(3)
P2 C27 1.871(3)
P1 O2 1.676(2)
P1 C14 1.831(3)
P1 C8 1.836(3)
P3 C9 1.841(3)
P3 C21 1.863(3)
P3 C24 1.870(3)
O2 C2 1.396(4)
C1 O1 1.163(4)
C4 C3 1.386(5)
C4 C5 1.393(5)
C2 C7 1.387(5)
C2 C3 1.387(5)
C5 C6 1.384(5)
C6 C7 1.382(5)
C15 C16 1.401(4)
C15 C14 1.405(4)
C16 C17 1.386(5)
C13 C12 1.388(5)
C13 C8 1.393(4)
C8 C9 1.411(4)
C17 C18 1.381(5)
C14 C19 1.400(4)
C9 C10 1.400(4)
C18 C19 1.382(5)
C10 C11 1.387(5)
C12 C11 1.384(5)
C21 C20 1.522(5)
C21 C22 1.526(5)
C24 C25 1.529(5)
C24 C23 1.529(4)
C26 C27 1.534(5)
C30 C29 1.527(5)
C30 C31 1.533(4)
C27 C28 1.535(4)
